data_1570026
loop_
_publ_author_name
'Barsukova, Marina'
'Sapianik, Aleksandr'
'Guillerm, Vincent'
'Shkurenko, Aleksander'
'Shaikh, Aslam C.'
'Parvatkar, Prakash'
'Bhatt, Prashant M.'
'Bonneau, Mickaele'
'Alhaji, Abdulhadi'
'Shekhah, Osama'
'Balestra, Salvador R. G.'
'Semino, Rocio'
'Maurin, Guillaume'
'Eddaoudi, Mohamed'

_publ_section_title
;
 Face-directed assembly of tailored isoreticular MOFs using centring
 structure-directing agents
;
_journal_name_full 'Nature Synthesis'
_journal_page_first 1
_journal_paper_doi 10.1038/s44160-023-00401-8
_journal_year 2023
_chemical_absolute_configuration ad
_chemical_formula_moiety '2(C4 H12 N 1+), (Co3 O (H2 O)2 (C15 H3 O6 S3)2, (C33 H24 N4)0.33 2-)'
_chemical_formula_sum 'C49 H42 Co3 N3.33 O15 S6'
_chemical_formula_weight 1286.67
_space_group_crystal_system cubic
_space_group_IT_number 217
_space_group_name_Hall 'I -4 2 3'
_space_group_name_H-M_alt 'I -4 3 m'
_atom_sites_solution_hydrogens geom
_atom_sites_solution_primary direct
_atom_sites_solution_secondary difmap
_audit_creation_method SHELXL-2018/3
_cell_angle_alpha 90
_cell_angle_beta 90
_cell_angle_gamma 90
_cell_formula_units_Z 24
_cell_length_a 44.876(1)
_cell_length_b 44.876(1)
_cell_length_c 44.876(1)
_cell_measurement_reflns_used 9750
_cell_measurement_temperature 100.0(1)
_cell_measurement_theta_max 48.52
_cell_measurement_theta_min 3.11
_cell_volume 90374(3)
_computing_cell_refinement 'SAINT V8.38A (Bruker, 2018)'
_computing_data_collection 'APEX3 v2018.7-2 (Bruker AXS Inc., 2018)'
_computing_data_reduction 'SAINT V8.38A (Bruker, 2018)'
_computing_molecular_graphics 'DIAMOND (Crystal Impact GbR, 2009'
_computing_publication_material 'PublCIF. Westrip, S. P. (2010). J. Appl. Cryst. 43, 920-925.'
_computing_structure_refinement 'SHELXL-2018/3 (Sheldrick, 2018)'
_computing_structure_solution 'SHELXS  (Sheldrick, 2008)'
_diffrn_ambient_temperature 100.0(1)
_diffrn_detector_area_resol_mean 8.3
_diffrn_measured_fraction_theta_full 0.996
_diffrn_measured_fraction_theta_max 0.996
_diffrn_measurement_device_type 'Bruker X8 PROSPECTOR APEX2 CCD'
_diffrn_measurement_method '\f and \w scans'
_diffrn_radiation_monochromator mirrors
_diffrn_radiation_type CuK\a
_diffrn_radiation_wavelength 1.54178
_diffrn_reflns_av_R_equivalents 0.0485
_diffrn_reflns_av_unetI/netI 0.0290
_diffrn_reflns_Laue_measured_fraction_full 0.996
_diffrn_reflns_Laue_measured_fraction_max 0.996
_diffrn_reflns_limit_h_max 17
_diffrn_reflns_limit_h_min -38
_diffrn_reflns_limit_k_max 43
_diffrn_reflns_limit_k_min -36
_diffrn_reflns_limit_l_max 40
_diffrn_reflns_limit_l_min -43
_diffrn_reflns_number 66883
_diffrn_reflns_point_group_measured_fraction_full 0.997
_diffrn_reflns_point_group_measured_fraction_max 0.997
_diffrn_reflns_theta_full 48.519
_diffrn_reflns_theta_max 48.519
_diffrn_reflns_theta_min 3.685
_diffrn_source 'Incoatec I\ms'
_exptl_absorpt_coefficient_mu 3.548
_exptl_absorpt_correction_T_max 0.1182
_exptl_absorpt_correction_T_min 0.0457
_exptl_absorpt_correction_type multi-scan
_exptl_absorpt_process_details
;
SADABS-2016/2 (Bruker,2016/2) was used for absorption correction.
wR2(int) was 0.0727 before and 0.0524 after correction.
The Ratio of minimum to maximum transmission is 0.3866.
The \l/2 correction factor is Not present.
;
_exptl_crystal_colour red
_exptl_crystal_density_diffrn 0.567
_exptl_crystal_description 'rhombic dodecahedron'
_exptl_crystal_F_000 15752
_exptl_crystal_size_max 0.090
_exptl_crystal_size_mid 0.080
_exptl_crystal_size_min 0.080
_refine_diff_density_max 0.148
_refine_diff_density_min -0.218
_refine_diff_density_rms 0.025
_refine_ls_abs_structure_details
;
 Refined as an inversion twin.
;
_refine_ls_abs_structure_Flack 0.490(6)
_refine_ls_extinction_coef .
_refine_ls_extinction_method none
_refine_ls_goodness_of_fit_ref 1.044
_refine_ls_hydrogen_treatment constr
_refine_ls_matrix_type full
_refine_ls_number_parameters 336
_refine_ls_number_reflns 7767
_refine_ls_number_restraints 476
_refine_ls_restrained_S_all 1.057
_refine_ls_R_factor_all 0.0486
_refine_ls_R_factor_gt 0.0390
_refine_ls_shift/su_max 0.001
_refine_ls_shift/su_mean 0.000
_refine_ls_structure_factor_coef Fsqd
_refine_ls_weighting_details 'w=1/[\s^2^(Fo^2^)+(0.0756P)^2^+25.4478P] where P=(Fo^2^+2Fc^2^)/3'
_refine_ls_weighting_scheme calc
_refine_ls_wR_factor_gt 0.1098
_refine_ls_wR_factor_ref 0.1165
_reflns_Friedel_coverage 0.904
_reflns_Friedel_fraction_full 0.997
_reflns_Friedel_fraction_max 0.997
_reflns_number_gt 6695
_reflns_number_total 7767
_reflns_threshold_expression 'I > 2\s(I)'
_cod_data_source_file 44160_2023_401_MOESM6_ESM.cif
_cod_data_source_block Co-sod-ZMOF-204
_cod_original_cell_volume 90374(6)
_cod_database_code 1570026
_shelx_shelxl_version_number 2018/3
_shelx_space_group_comment
;
The symmetry employed for this shelxl refinement is uniquely defined
by the following loop, which should always be used as a source of
symmetry information in preference to the above space-group names.
They are only intended as comments.
;
_shelx_estimated_absorpt_t_min 0.741
_shelx_estimated_absorpt_t_max 0.764
_platon_squeeze_void_probe_radius 1.20

loop_
_space_group_symop_operation_xyz
'x, y, z'
'y, -x, -z'
'-x, -y, z'
'-y, x, -z'
'-x, z, -y'
'x, -y, -z'
'-x, -z, y'
'-z, -y, x'
'-x, y, -z'
'z, -y, -x'
'z, x, y'
'y, z, x'
'-y, -z, x'
'z, -x, -y'
'-y, z, -x'
'-z, -x, y'
'-z, x, -y'
'y, -z, -x'
'-y, -x, z'
'y, x, z'
'x, -z, -y'
'x, z, y'
'-z, y, -x'
'z, y, x'
'x+1/2, y+1/2, z+1/2'
'y+1/2, -x+1/2, -z+1/2'
'-x+1/2, -y+1/2, z+1/2'
'-y+1/2, x+1/2, -z+1/2'
'-x+1/2, z+1/2, -y+1/2'
'x+1/2, -y+1/2, -z+1/2'
'-x+1/2, -z+1/2, y+1/2'
'-z+1/2, -y+1/2, x+1/2'
'-x+1/2, y+1/2, -z+1/2'
'z+1/2, -y+1/2, -x+1/2'
'z+1/2, x+1/2, y+1/2'
'y+1/2, z+1/2, x+1/2'
'-y+1/2, -z+1/2, x+1/2'
'z+1/2, -x+1/2, -y+1/2'
'-y+1/2, z+1/2, -x+1/2'
'-z+1/2, -x+1/2, y+1/2'
'-z+1/2, x+1/2, -y+1/2'
'y+1/2, -z+1/2, -x+1/2'
'-y+1/2, -x+1/2, z+1/2'
'y+1/2, x+1/2, z+1/2'
'x+1/2, -z+1/2, -y+1/2'
'x+1/2, z+1/2, y+1/2'
'-z+1/2, y+1/2, -x+1/2'
'z+1/2, y+1/2, x+1/2'

loop_
_atom_site_label
_atom_site_type_symbol
_atom_site_fract_x
_atom_site_fract_y
_atom_site_fract_z
_atom_site_U_iso_or_equiv
_atom_site_adp_type
_atom_site_occupancy
_atom_site_site_symmetry_order
_atom_site_calc_flag
_atom_site_refinement_flags_posn
_atom_site_refinement_flags_adp
_atom_site_refinement_flags_occupancy
_atom_site_disorder_assembly
_atom_site_disorder_group
Co1 Co 0.16101(3) 0.45238(3) 0.16101(3) 0.0816(5) Uani 1 2 d S T P . .
Co2 Co 0.16116(2) 0.53305(3) 0.16116(2) 0.0812(5) Uani 1 2 d S T P . .
Co3 Co 0.11384(3) 0.49359(3) 0.11384(3) 0.0857(5) Uani 1 2 d S T P . .
O1U3 O 0.14476(12) 0.49359(13) 0.14476(12) 0.102(2) Uani 1 2 d S T P . .
O1W O 0.17838(15) 0.57454(15) 0.17838(15) 0.154(3) Uani 1 2 d S T P . .
O3W O 0.08144(14) 0.49406(16) 0.08144(14) 0.135(3) Uani 1 2 d S T P . .
O1A O 0.20420(10) 0.46743(9) 0.15803(11) 0.1042(15) Uani 1 1 d D U . . .
O2A O 0.20400(10) 0.51789(10) 0.15873(12) 0.1126(16) Uani 1 1 d D U . . .
O3A O 0.33373(11) 0.61854(10) 0.06467(9) 0.0945(14) Uani 1 1 d D U . . .
O4A O 0.36573(14) 0.58943(13) 0.03771(13) 0.153(2) Uani 1 1 d D U . . .
O5A O 0.36599(15) 0.41123(13) 0.02512(16) 0.173(3) Uani 1 1 d D U . . .
O6A O 0.33403(11) 0.38117(11) 0.05055(10) 0.1058(15) Uani 1 1 d D U . . .
C1A C 0.28587(14) 0.47958(14) 0.10618(14) 0.104(2) Uani 1 1 d D U . . .
C2A C 0.28480(13) 0.51027(14) 0.10857(13) 0.099(2) Uani 1 1 d D U . . .
C3A C 0.30482(15) 0.52806(13) 0.09336(15) 0.103(2) Uani 1 1 d D U . . .
C4A C 0.32614(16) 0.51417(15) 0.07575(16) 0.112(2) Uani 1 1 d D U . . .
C5A C 0.32782(16) 0.48372(16) 0.07379(17) 0.120(2) Uani 1 1 d D U . . .
C6A C 0.30759(16) 0.46590(14) 0.08914(16) 0.117(2) Uani 1 1 d D U . . .
C7A C 0.2588(2) 0.5182(2) 0.1267(2) 0.0960(8) Uani 0.719(3) 1 d D U P A 1
H7A H 0.253474 0.538063 0.131664 0.115 Uiso 0.719(3) 1 calc R U P A 1
S1A S 0.25801(6) 0.45975(5) 0.12388(6) 0.0960(8) Uani 0.719(3) 1 d D U P A 1
C7A' C 0.2594(3) 0.4712(4) 0.1238(3) 0.0960(8) Uani 0.281(3) 1 d D U P A 2
H7A' H 0.253957 0.450980 0.126781 0.115 Uiso 0.281(3) 1 calc R U P A 2
S1A' S 0.25717(16) 0.52977(12) 0.12690(17) 0.0960(8) Uani 0.281(3) 1 d D U P A 2
C8A C 0.3422(2) 0.5385(2) 0.06183(19) 0.1037(8) Uani 0.719(3) 1 d D U P A 1
H8A H 0.357789 0.534942 0.047943 0.124 Uiso 0.719(3) 1 calc R U P A 1
S2A S 0.30334(6) 0.56689(6) 0.09328(6) 0.1037(8) Uani 0.719(3) 1 d D U P A 1
C8A' C 0.3114(4) 0.5596(4) 0.0875(4) 0.1037(8) Uani 0.281(3) 1 d D U P A 2
H8A' H 0.299769 0.574943 0.096258 0.124 Uiso 0.281(3) 1 calc R U P A 2
S2A' S 0.35180(14) 0.53354(14) 0.05396(14) 0.1037(8) Uani 0.281(3) 1 d D U P A 2
C9A C 0.3127(2) 0.4354(2) 0.0798(2) 0.1268(9) Uani 0.719(3) 1 d D U P A 1
H9A H 0.301576 0.419003 0.087235 0.152 Uiso 0.719(3) 1 calc R U P A 1
S3A S 0.35215(7) 0.46611(7) 0.04987(7) 0.1268(9) Uani 0.719(3) 1 d D U P A 1
C9A' C 0.3435(4) 0.4611(3) 0.0567(3) 0.1268(9) Uani 0.281(3) 1 d D U P A 2
H9A' H 0.359433 0.466302 0.043797 0.152 Uiso 0.281(3) 1 calc R U P A 2
S3A' S 0.30460(19) 0.42756(17) 0.0854(2) 0.1268(9) Uani 0.281(3) 1 d D U P A 2
C10A C 0.24334(13) 0.49390(13) 0.13569(14) 0.0967(19) Uani 1 1 d D U . . .
C11A C 0.33424(15) 0.56602(14) 0.06933(15) 0.105(2) Uani 1 1 d D U . . .
C12A C 0.33463(17) 0.43259(15) 0.05959(18) 0.129(2) Uani 1 1 d D U . . .
C13A C 0.21456(14) 0.49276(16) 0.15251(15) 0.103(2) Uani 1 1 d D U . . .
C14A C 0.34509(17) 0.59484(16) 0.05598(16) 0.114(2) Uani 1 1 d D U . . .
C15A C 0.34563(18) 0.40530(17) 0.04344(18) 0.129(3) Uani 1 1 d D U . . .
N1C N 0.17910(15) 0.41173(16) 0.17910(15) 0.116(3) Uani 1 2 d DS TU P . .
C1C C 0.20345(15) 0.39933(14) 0.16720(16) 0.132(3) Uani 1 1 d D U . . .
H1C H 0.212249 0.408268 0.150148 0.158 Uiso 1 1 calc R U . . .
C2C C 0.21630(18) 0.37367(17) 0.17912(18) 0.141(3) Uani 1 1 d D U . . .
H2C H 0.233176 0.365087 0.169641 0.169 Uiso 1 1 calc R U . . .
C3C C 0.2047(2) 0.3604(2) 0.2047(2) 0.138(4) Uani 1 2 d DS TU P . .
C4C C 0.21771(19) 0.3324(2) 0.21771(19) 0.151(4) Uani 1 2 d DS TU P . .
C5C C 0.2491(3) 0.3293(3) 0.2189(3) 0.158(5) Uani 0.5 1 d D U P B -1
H5C H 0.261882 0.344480 0.211647 0.189 Uiso 0.5 1 calc R U P B -1
C7C C 0.2416(2) 0.2808(2) 0.2416(2) 0.165(4) Uani 1 2 d DS TU P . .
C6C C 0.2605(3) 0.3032(3) 0.2312(3) 0.162(5) Uani 0.5 1 d D U P B -1
H6C H 0.281483 0.300591 0.232547 0.194 Uiso 0.5 1 calc R U P B -1
C8C C 0.2105(3) 0.2840(3) 0.2406(4) 0.163(5) Uani 0.5 1 d D U P B -1
H8C H 0.197758 0.268626 0.247683 0.195 Uiso 0.5 1 calc R U P B -1
C9C C 0.1989(3) 0.3104(3) 0.2288(4) 0.159(5) Uani 0.5 1 d D U P B -1
H9C H 0.177963 0.313314 0.228420 0.191 Uiso 0.5 1 calc R U P B -1
N2C N 0.2539(3) 0.2539(3) 0.2539(3) 0.168(6) Uani 1 6 d DS TU P . .

loop_
_atom_site_aniso_label
_atom_site_aniso_U_11
_atom_site_aniso_U_22
_atom_site_aniso_U_33
_atom_site_aniso_U_23
_atom_site_aniso_U_13
_atom_site_aniso_U_12
Co1 0.0916(7) 0.0615(8) 0.0916(7) 0.0026(6) 0.0558(8) 0.0026(6)
Co2 0.0905(7) 0.0626(8) 0.0905(7) 0.0030(6) 0.0460(8) 0.0030(6)
Co3 0.0915(7) 0.0739(9) 0.0915(7) 0.0064(6) 0.0535(9) 0.0064(6)
O1U3 0.109(3) 0.086(4) 0.109(3) 0.010(3) 0.064(4) 0.010(3)
O1W 0.197(5) 0.068(4) 0.197(5) -0.028(3) -0.004(7) -0.028(3)
O3W 0.151(4) 0.102(5) 0.151(4) 0.010(4) 0.069(5) 0.010(4)
O1A 0.114(3) 0.061(3) 0.138(4) 0.020(3) 0.076(3) 0.007(2)
O2A 0.100(3) 0.073(3) 0.165(4) -0.010(3) 0.071(3) -0.010(3)
O3A 0.116(4) 0.085(3) 0.083(3) -0.003(2) 0.016(3) -0.045(3)
O4A 0.166(5) 0.137(5) 0.155(5) 0.044(4) 0.078(4) -0.011(4)
O5A 0.163(5) 0.138(5) 0.217(6) -0.065(5) 0.098(5) 0.006(4)
O6A 0.116(4) 0.091(3) 0.111(3) -0.030(3) 0.031(3) 0.037(3)
C1A 0.108(4) 0.078(4) 0.125(5) -0.012(4) 0.054(4) -0.001(4)
C2A 0.103(4) 0.075(4) 0.120(4) -0.007(4) 0.060(4) -0.006(4)
C3A 0.121(5) 0.071(4) 0.118(5) -0.018(4) 0.055(4) -0.028(4)
C4A 0.119(5) 0.089(4) 0.127(5) -0.011(4) 0.059(4) -0.026(4)
C5A 0.118(5) 0.103(5) 0.139(5) -0.024(4) 0.060(4) 0.001(4)
C6A 0.124(5) 0.091(4) 0.137(5) -0.019(4) 0.062(4) 0.001(4)
C7A 0.1015(14) 0.0667(16) 0.1199(15) -0.0059(12) 0.0586(12) -0.0031(12)
S1A 0.1015(14) 0.0667(16) 0.1199(15) -0.0059(12) 0.0586(12) -0.0031(12)
C7A' 0.1015(14) 0.0667(16) 0.1199(15) -0.0059(12) 0.0586(12) -0.0031(12)
S1A' 0.1015(14) 0.0667(16) 0.1199(15) -0.0059(12) 0.0586(12) -0.0031(12)
C8A 0.1169(18) 0.0870(15) 0.1071(16) -0.0119(12) 0.0527(13) -0.0365(13)
S2A 0.1169(18) 0.0870(15) 0.1071(16) -0.0119(12) 0.0527(13) -0.0365(13)
C8A' 0.1169(18) 0.0870(15) 0.1071(16) -0.0119(12) 0.0527(13) -0.0365(13)
S2A' 0.1169(18) 0.0870(15) 0.1071(16) -0.0119(12) 0.0527(13) -0.0365(13)
C9A 0.124(2) 0.1122(18) 0.144(2) -0.0345(16) 0.0639(16) 0.0066(15)
S3A 0.124(2) 0.1122(18) 0.144(2) -0.0345(16) 0.0639(16) 0.0066(15)
C9A' 0.124(2) 0.1122(18) 0.144(2) -0.0345(16) 0.0639(16) 0.0066(15)
S3A' 0.124(2) 0.1122(18) 0.144(2) -0.0345(16) 0.0639(16) 0.0066(15)
C10A 0.095(4) 0.085(4) 0.109(4) -0.004(3) 0.053(3) -0.003(3)
C11A 0.115(4) 0.096(4) 0.103(4) -0.008(3) 0.045(4) -0.044(4)
C12A 0.121(5) 0.120(5) 0.147(5) -0.034(4) 0.057(4) 0.017(4)
C13A 0.102(5) 0.075(4) 0.133(5) -0.012(4) 0.066(4) 0.002(4)
C14A 0.121(6) 0.113(6) 0.108(5) 0.008(5) 0.036(4) -0.035(5)
C15A 0.129(6) 0.108(6) 0.150(6) -0.051(5) 0.061(5) 0.020(5)
N1C 0.136(4) 0.075(5) 0.136(4) 0.021(4) 0.099(5) 0.021(4)
C1C 0.146(6) 0.088(5) 0.161(6) 0.039(4) 0.091(5) 0.053(4)
C2C 0.153(6) 0.105(5) 0.165(6) 0.039(5) 0.091(5) 0.060(5)
C3C 0.152(5) 0.109(7) 0.152(5) 0.060(5) 0.089(7) 0.060(5)
C4C 0.164(5) 0.123(7) 0.164(5) 0.073(5) 0.097(7) 0.073(5)
C5C 0.159(10) 0.135(10) 0.179(10) 0.078(9) 0.087(9) 0.077(9)
C7C 0.167(6) 0.162(8) 0.167(6) 0.097(6) 0.095(7) 0.097(6)
C6C 0.159(10) 0.145(11) 0.181(10) 0.081(9) 0.080(9) 0.094(9)
C8C 0.167(10) 0.148(10) 0.173(10) 0.095(9) 0.092(9) 0.100(8)
C9C 0.165(10) 0.131(10) 0.181(10) 0.076(9) 0.106(9) 0.091(8)
N2C 0.168(6) 0.168(6) 0.168(6) 0.096(7) 0.096(7) 0.096(7)

loop_
_atom_type_symbol
_atom_type_description
_atom_type_scat_dispersion_real
_atom_type_scat_dispersion_imag
_atom_type_scat_source
C C 0.0181 0.0091 'International Tables Vol C Tables 4.2.6.8 and 6.1.1.4'
H H 0.0000 0.0000 'International Tables Vol C Tables 4.2.6.8 and 6.1.1.4'
Co Co -2.3653 3.6143 'International Tables Vol C Tables 4.2.6.8 and 6.1.1.4'
N N 0.0311 0.0180 'International Tables Vol C Tables 4.2.6.8 and 6.1.1.4'
O O 0.0492 0.0322 'International Tables Vol C Tables 4.2.6.8 and 6.1.1.4'
S S 0.3331 0.5567 'International Tables Vol C Tables 4.2.6.8 and 6.1.1.4'

loop_
_geom_angle_atom_site_label_1
_geom_angle_atom_site_label_2
_geom_angle_atom_site_label_3
_geom_angle
_geom_angle_site_symmetry_1
_geom_angle_site_symmetry_3
O1A Co1 O1A 90.9(3) . 24
O1A Co1 O3A 176.1(2) . 42_455
O1A Co1 O3A 87.36(18) 24 42_455
O1A Co1 O3A 87.36(18) . 31_554
O1A Co1 O3A 176.1(2) 24 31_554
O3A Co1 O3A 94.2(3) 42_455 31_554
O1A Co1 O1U3 90.88(19) . .
O1A Co1 O1U3 90.88(19) 24 .
O3A Co1 O1U3 92.57(19) 42_455 .
O3A Co1 O1U3 92.57(19) 31_554 .
O1A Co1 N1C 87.0(2) . .
O1A Co1 N1C 87.0(2) 24 .
O3A Co1 N1C 89.5(2) 42_455 .
O3A Co1 N1C 89.5(2) 31_554 .
O1U3 Co1 N1C 177.0(3) . .
O2A Co2 O2A 89.4(3) . 24
O2A Co2 O1U3 91.78(19) . .
O2A Co2 O1U3 91.78(19) 24 .
O2A Co2 O6A 175.8(2) . 39
O2A Co2 O6A 88.8(2) 24 39
O1U3 Co2 O6A 92.0(2) . 39
O2A Co2 O6A 88.8(2) . 29
O2A Co2 O6A 175.8(2) 24 29
O1U3 Co2 O6A 92.0(2) . 29
O6A Co2 O6A 92.7(3) 39 29
O2A Co2 O1W 88.3(2) . .
O2A Co2 O1W 88.2(2) 24 .
O1U3 Co2 O1W 180.0(4) . .
O6A Co2 O1W 87.9(2) 39 .
O6A Co2 O1W 87.9(2) 29 .
O1U3 Co3 O4A 93.6(2) . 42_455
O1U3 Co3 O4A 93.6(2) . 31_554
O4A Co3 O4A 90.5(4) 42_455 31_554
O1U3 Co3 O5A 94.4(2) . 39
O4A Co3 O5A 88.9(3) 42_455 39
O4A Co3 O5A 172.0(3) 31_554 39
O1U3 Co3 O5A 94.4(2) . 29
O4A Co3 O5A 172.0(3) 42_455 29
O4A Co3 O5A 88.9(3) 31_554 29
O5A Co3 O5A 90.5(5) 39 29
O1U3 Co3 O3W 179.4(3) . .
O4A Co3 O3W 86.8(2) 42_455 .
O4A Co3 O3W 86.8(2) 31_554 .
O5A Co3 O3W 85.2(2) 39 .
O5A Co3 O3W 85.2(2) 29 .
Co3 O1U3 Co2 120.4(3) . .
Co3 O1U3 Co1 119.2(3) . .
Co2 O1U3 Co1 120.4(4) . .
C13A O1A Co1 131.3(4) . .
C13A O2A Co2 131.8(4) . .
C14A O3A Co1 128.8(4) . 29
C14A O4A Co3 133.4(5) . 29
C15A O5A Co3 131.7(5) . 31_554
C15A O6A Co2 131.3(4) . 31_554
C2A C1A C6A 120.6(5) . .
C2A C1A C7A' 100.6(8) . .
C6A C1A C7A' 138.7(8) . .
C2A C1A S1A 116.9(5) . .
C6A C1A S1A 122.4(5) . .
C3A C2A C1A 121.0(5) . .
C3A C2A C7A 130.7(6) . .
C1A C2A C7A 108.2(6) . .
C3A C2A S1A' 114.2(5) . .
C1A C2A S1A' 124.5(5) . .
C2A C3A C4A 118.0(5) . .
C2A C3A C8A' 140.8(8) . .
C4A C3A C8A' 101.0(8) . .
C2A C3A S2A 123.6(5) . .
C4A C3A S2A 118.3(5) . .
C5A C4A C3A 121.4(5) . .
C5A C4A C8A 134.1(7) . .
C3A C4A C8A 104.5(6) . .
C5A C4A S2A' 115.1(6) . .
C3A C4A S2A' 123.4(5) . .
C4A C5A C6A 120.3(6) . .
C4A C5A C9A' 139.1(9) . .
C6A C5A C9A' 100.1(9) . .
C4A C5A S3A 122.1(6) . .
C6A C5A S3A 117.3(5) . .
C1A C6A C5A 118.6(5) . .
C1A C6A C9A 133.7(7) . .
C5A C6A C9A 107.2(7) . .
C1A C6A S3A' 116.1(5) . .
C5A C6A S3A' 124.9(5) . .
C10A C7A C2A 112.2(7) . .
C10A C7A H7A 123.9 . .
C2A C7A H7A 123.9 . .
C1A S1A C10A 87.7(3) . .
C10A C7A' C1A 116.6(13) . .
C10A C7A' H7A' 121.7 . .
C1A C7A' H7A' 121.7 . .
C2A S1A' C10A 84.1(3) . .
C11A C8A C4A 117.2(8) . .
C11A C8A H8A 121.4 . .
C4A C8A H8A 121.4 . .
C3A S2A C11A 87.1(3) . .
C11A C8A' C3A 118.0(14) . .
C11A C8A' H8A' 121.0 . .
C3A C8A' H8A' 121.0 . .
C4A S2A' C11A 84.2(4) . .
C12A C9A C6A 113.6(9) . .
C12A C9A H9A 123.2 . .
C6A C9A H9A 123.2 . .
C5A S3A C12A 87.4(3) . .
C12A C9A' C5A 118.1(15) . .
C12A C9A' H9A' 121.0 . .
C5A C9A' H9A' 121.0 . .
C6A S3A' C12A 83.1(4) . .
C7A C10A C13A 128.3(6) . .
C7A' C10A C13A 129.2(8) . .
C7A C10A S1A 115.0(5) . .
C13A C10A S1A 116.6(4) . .
C7A' C10A S1A' 114.1(8) . .
C13A C10A S1A' 116.5(5) . .
C8A C11A C14A 127.6(6) . .
C8A' C11A C14A 132.4(9) . .
C8A C11A S2A 112.9(6) . .
C14A C11A S2A 118.7(5) . .
C8A' C11A S2A' 113.2(9) . .
C14A C11A S2A' 113.8(5) . .
C9A C12A C15A 129.9(7) . .
C9A' C12A C15A 129.0(9) . .
C9A C12A S3A 114.5(6) . .
C15A C12A S3A 115.5(5) . .
C9A' C12A S3A' 113.8(9) . .
C15A C12A S3A' 117.1(6) . .
O1A C13A O2A 129.1(5) . .
O1A C13A C10A 116.8(5) . .
O2A C13A C10A 114.1(5) . .
O3A C14A O4A 132.1(7) . .
O3A C14A C11A 118.5(6) . .
O4A C14A C11A 109.3(6) . .
O6A C15A O5A 131.0(6) . .
O6A C15A C12A 116.6(6) . .
O5A C15A C12A 112.4(7) . .
C1C N1C C1C 118.6(8) . 24
C1C N1C Co1 120.6(4) . .
C1C N1C Co1 120.6(4) 24 .
N1C C1C C2C 121.9(6) . .
N1C C1C H1C 119.1 . .
C2C C1C H1C 119.1 . .
C1C C2C C3C 121.0(6) . .
C1C C2C H2C 119.5 . .
C3C C2C H2C 119.5 . .
C2C C3C C2C 115.5(8) 24 .
C2C C3C C4C 122.2(4) 24 .
C2C C3C C4C 122.2(4) . .
C9C C4C C5C 121.2(9) . .
C9C C4C C3C 119.9(8) . .
C5C C4C C3C 118.9(7) . .
C6C C5C C4C 117.8(12) . .
C6C C5C H5C 121.1 . .
C4C C5C H5C 121.1 . .
C6C C7C C8C 121.4(9) . .
C6C C7C N2C 119.9(8) . .
C8C C7C N2C 118.7(8) . .
C5C C6C C7C 120.9(12) . .
C5C C6C H6C 119.6 . .
C7C C6C H6C 119.6 . .
C9C C8C C7C 117.9(12) . .
C9C C8C H8C 121.0 . .
C7C C8C H8C 121.0 . .
C4C C9C C8C 120.8(12) . .
C4C C9C H9C 119.6 . .
C8C C9C H9C 119.6 . .
C7C N2C C7C 119.85(13) . 11
C7C N2C C7C 119.85(13) . 12
C7C N2C C7C 119.85(13) 11 12

loop_
_geom_bond_atom_site_label_1
_geom_bond_atom_site_label_2
_geom_bond_distance
_geom_bond_site_symmetry_2
Co1 O1A 2.057(5) .
Co1 O1A 2.057(5) 24
Co1 O3A 2.067(4) 42_455
Co1 O3A 2.067(4) 31_554
Co1 O1U3 2.118(6) .
Co1 N1C 2.155(8) .
Co2 O2A 2.042(5) .
Co2 O2A 2.043(5) 24
Co2 O1U3 2.054(7) .
Co2 O6A 2.067(5) 39
Co2 O6A 2.067(5) 29
Co2 O1W 2.159(7) .
Co3 O1U3 1.962(8) .
Co3 O4A 2.003(5) 42_455
Co3 O4A 2.003(5) 31_554
Co3 O5A 2.021(5) 39
Co3 O5A 2.021(6) 29
Co3 O3W 2.056(9) .
O1A C13A 1.253(6) .
O2A C13A 1.254(6) .
O3A C14A 1.242(7) .
O4A C14A 1.261(8) .
O5A C15A 1.258(8) .
O6A C15A 1.243(7) .
C1A C2A 1.382(7) .
C1A C6A 1.383(7) .
C1A C7A' 1.476(14) .
C1A S1A 1.728(6) .
C2A C3A 1.382(7) .
C2A C7A 1.466(9) .
C2A S1A' 1.726(8) .
C3A C4A 1.389(8) .
C3A C8A' 1.469(14) .
C3A S2A 1.744(6) .
C4A C5A 1.372(7) .
C4A C8A 1.450(9) .
C4A S2A' 1.743(8) .
C5A C6A 1.392(8) .
C5A C9A' 1.453(14) .
C5A S3A 1.723(7) .
C6A C9A 1.449(11) .
C6A S3A' 1.734(9) .
C7A C10A 1.353(9) .
C7A H7A 0.9500 .
S1A C10A 1.750(6) .
C7A' C10A 1.356(13) .
C7A' H7A' 0.9500 .
S1A' C10A 1.770(8) .
C8A C11A 1.328(9) .
C8A H8A 0.9500 .
S2A C11A 1.755(6) .
C8A' C11A 1.342(13) .
C8A' H8A' 0.9500 .
S2A' C11A 1.795(8) .
C9A C12A 1.345(10) .
C9A H9A 0.9500 .
S3A C12A 1.752(7) .
C9A' C12A 1.346(14) .
C9A' H9A' 0.9500 .
S3A' C12A 1.791(8) .
C10A C13A 1.497(7) .
C11A C14A 1.506(8) .
C12A C15A 1.506(8) .
N1C C1C 1.337(6) .
N1C C1C 1.337(6) 24
C1C C2C 1.395(8) .
C1C H1C 0.9500 .
C2C C3C 1.395(7) .
C2C H2C 0.9500 .
C3C C4C 1.501(10) .
C4C C9C 1.392(11) .
C4C C5C 1.415(11) .
C5C C6C 1.392(11) .
C5C H5C 0.9500 .
C7C C6C 1.396(11) .
C7C C8C 1.402(11) .
C7C N2C 1.437(8) .
C6C H6C 0.9500 .
C8C C9C 1.398(11) .
C8C H8C 0.9500 .
C9C H9C 0.9500 .

loop_
_geom_torsion_atom_site_label_1
_geom_torsion_atom_site_label_2
_geom_torsion_atom_site_label_3
_geom_torsion_atom_site_label_4
_geom_torsion
_geom_torsion_site_symmetry_1
_geom_torsion_site_symmetry_2
_geom_torsion_site_symmetry_3
_geom_torsion_site_symmetry_4
C6A C1A C2A C3A 1.8(9) . . . .
C7A' C1A C2A C3A -175.6(7) . . . .
S1A C1A C2A C3A -175.2(6) . . . .
C6A C1A C2A C7A 177.4(8) . . . .
S1A C1A C2A C7A 0.4(7) . . . .
C6A C1A C2A S1A' 175.0(7) . . . .
C7A' C1A C2A S1A' -2.5(9) . . . .
C1A C2A C3A C4A -0.4(8) . . . .
C7A C2A C3A C4A -174.8(8) . . . .
S1A' C2A C3A C4A -174.2(6) . . . .
C1A C2A C3A C8A' 175.3(11) . . . .
S1A' C2A C3A C8A' 1.4(14) . . . .
C1A C2A C3A S2A 175.6(6) . . . .
C7A C2A C3A S2A 1.2(11) . . . .
C2A C3A C4A C5A -1.2(11) . . . .
C8A' C3A C4A C5A -178.4(11) . . . .
S2A C3A C4A C5A -177.3(7) . . . .
C2A C3A C4A C8A 176.9(6) . . . .
S2A C3A C4A C8A 0.8(8) . . . .
C2A C3A C4A S2A' 177.0(6) . . . .
C8A' C3A C4A S2A' -0.2(8) . . . .
C3A C4A C5A C6A 1.3(12) . . . .
C8A C4A C5A C6A -176.2(8) . . . .
S2A' C4A C5A C6A -177.1(6) . . . .
C3A C4A C5A C9A' 171.6(10) . . . .
S2A' C4A C5A C9A' -6.7(16) . . . .
C3A C4A C5A S3A 174.8(6) . . . .
C8A C4A C5A S3A -2.7(15) . . . .
C2A C1A C6A C5A -1.8(10) . . . .
C7A' C1A C6A C5A 174.5(10) . . . .
S1A C1A C6A C5A 175.1(6) . . . .
C2A C1A C6A C9A -172.3(8) . . . .
S1A C1A C6A C9A 4.6(13) . . . .
C2A C1A C6A S3A' -174.7(7) . . . .
C7A' C1A C6A S3A' 1.5(15) . . . .
C4A C5A C6A C1A 0.2(11) . . . .
C9A' C5A C6A C1A -173.4(8) . . . .
S3A C5A C6A C1A -173.6(6) . . . .
C4A C5A C6A C9A 173.0(9) . . . .
S3A C5A C6A C9A -0.8(8) . . . .
C4A C5A C6A S3A' 172.5(8) . . . .
C9A' C5A C6A S3A' -1.1(11) . . . .
C3A C2A C7A C10A 174.4(7) . . . .
C1A C2A C7A C10A -0.5(9) . . . .
C2A C1A S1A C10A -0.1(5) . . . .
C6A C1A S1A C10A -177.1(7) . . . .
C2A C1A C7A' C10A 0.7(10) . . . .
C6A C1A C7A' C10A -176.0(9) . . . .
C3A C2A S1A' C10A 176.3(5) . . . .
C1A C2A S1A' C10A 2.7(8) . . . .
C5A C4A C8A C11A 180.0(9) . . . .
C3A C4A C8A C11A 2.2(10) . . . .
C2A C3A S2A C11A -178.4(6) . . . .
C4A C3A S2A C11A -2.5(6) . . . .
C2A C3A C8A' C11A -177.8(9) . . . .
C4A C3A C8A' C11A -1.7(12) . . . .
C5A C4A S2A' C11A 179.7(7) . . . .
C3A C4A S2A' C11A 1.3(7) . . . .
C1A C6A C9A C12A 171.1(10) . . . .
C5A C6A C9A C12A -0.1(10) . . . .
C4A C5A S3A C12A -172.6(8) . . . .
C6A C5A S3A C12A 1.1(7) . . . .
C4A C5A C9A' C12A -170.3(11) . . . .
C6A C5A C9A' C12A 1.2(12) . . . .
C1A C6A S3A' C12A 173.1(7) . . . .
C5A C6A S3A' C12A 0.6(9) . . . .
C2A C7A C10A C13A -175.2(7) . . . .
C2A C7A C10A S1A 0.5(10) . . . .
C1A C7A' C10A C13A 175.0(7) . . . .
C1A C7A' C10A S1A' 1.0(11) . . . .
C1A S1A C10A C7A -0.2(7) . . . .
C1A S1A C10A C13A 175.9(6) . . . .
C2A S1A' C10A C7A' -1.9(8) . . . .
C2A S1A' C10A C13A -176.6(6) . . . .
C4A C8A C11A C14A -173.3(7) . . . .
C4A C8A C11A S2A -4.2(10) . . . .
C3A C8A' C11A C14A 172.4(8) . . . .
C3A C8A' C11A S2A' 2.8(14) . . . .
C3A S2A C11A C8A 3.6(7) . . . .
C3A S2A C11A C14A 173.8(6) . . . .
C4A S2A' C11A C8A' -2.2(10) . . . .
C4A S2A' C11A C14A -173.8(6) . . . .
C6A C9A C12A C15A -176.7(9) . . . .
C6A C9A C12A S3A 1.0(12) . . . .
C5A C9A' C12A C15A 176.3(9) . . . .
C5A C9A' C12A S3A' -1.0(13) . . . .
C5A S3A C12A C9A -1.2(9) . . . .
C5A S3A C12A C15A 176.9(7) . . . .
C6A S3A' C12A C9A' 0.2(9) . . . .
C6A S3A' C12A C15A -177.4(8) . . . .
Co1 O1A C13A O2A 32.3(12) . . . .
Co1 O1A C13A C10A -146.6(5) . . . .
Co2 O2A C13A O1A -34.1(12) . . . .
Co2 O2A C13A C10A 144.8(5) . . . .
C7A C10A C13A O1A 179.1(8) . . . .
C7A' C10A C13A O1A 4.1(13) . . . .
S1A C10A C13A O1A 3.5(9) . . . .
S1A' C10A C13A O1A 177.9(6) . . . .
C7A C10A C13A O2A 0.1(12) . . . .
C7A' C10A C13A O2A -175.0(9) . . . .
S1A C10A C13A O2A -175.5(6) . . . .
S1A' C10A C13A O2A -1.1(9) . . . .
Co1 O3A C14A O4A 11.3(13) 29 . . .
Co1 O3A C14A C11A -171.1(5) 29 . . .
Co3 O4A C14A O3A -14.9(14) 29 . . .
Co3 O4A C14A C11A 167.3(6) 29 . . .
C8A C11A C14A O3A 175.7(8) . . . .
C8A' C11A C14A O3A 8.7(15) . . . .
S2A C11A C14A O3A 7.1(10) . . . .
S2A' C11A C14A O3A 178.3(6) . . . .
C8A C11A C14A O4A -6.2(11) . . . .
C8A' C11A C14A O4A -173.2(12) . . . .
S2A C11A C14A O4A -174.8(6) . . . .
S2A' C11A C14A O4A -3.6(8) . . . .
Co2 O6A C15A O5A -7.4(14) 31_554 . . .
Co2 O6A C15A C12A 174.5(5) 31_554 . . .
Co3 O5A C15A O6A 10.4(15) 31_554 . . .
Co3 O5A C15A C12A -171.4(6) 31_554 . . .
C9A C12A C15A O6A -4.1(15) . . . .
C9A' C12A C15A O6A 179.0(10) . . . .
S3A C12A C15A O6A 178.2(7) . . . .
S3A' C12A C15A O6A -3.8(11) . . . .
C9A C12A C15A O5A 177.5(11) . . . .
C9A' C12A C15A O5A 0.5(14) . . . .
S3A C12A C15A O5A -0.2(10) . . . .
S3A' C12A C15A O5A 177.7(8) . . . .
C1C N1C C1C C2C 1.3(11) 24 . . .
Co1 N1C C1C C2C 177.5(7) . . . .
N1C C1C C2C C3C -2.3(13) . . . .
C1C C2C C3C C2C 3.0(19) . . . 24
C1C C2C C3C C4C 178.7(10) . . . .
C2C C3C C4C C9C 35.8(16) 24 . . .
C2C C3C C4C C9C -139.5(13) . . . .
C2C C3C C4C C5C -142.8(11) 24 . . .
C2C C3C C4C C5C 41.8(15) . . . .
C9C C4C C5C C6C 1.0(12) . . . .
C3C C4C C5C C6C 179.7(10) . . . .
C4C C5C C6C C7C 0.7(12) . . . .
C8C C7C C6C C5C -1.3(17) . . . .
N2C C7C C6C C5C 179.5(11) . . . .
C6C C7C C8C C9C 0(2) . . . .
N2C C7C C8C C9C 179.3(15) . . . .
C5C C4C C9C C8C -2.3(19) . . . .
C3C C4C C9C C8C 179.0(14) . . . .
C7C C8C C9C C4C 2(2) . . . .
C6C C7C N2C C7C 136.3(14) . . . 11
C8C C7C N2C C7C -43(2) . . . 11
C6C C7C N2C C7C -36(2) . . . 12
C8C C7C N2C C7C 144.8(15) . . . 12

loop_
_platon_squeeze_void_nr
_platon_squeeze_void_average_x
_platon_squeeze_void_average_y
_platon_squeeze_void_average_z
_platon_squeeze_void_volume
_platon_squeeze_void_count_electrons
_platon_squeeze_void_content
1 -0.001 -0.006 -0.002 65064 24776 ' '
2 0.500 0.000 0.250 302 45 ' '
3 0.250 0.000 0.500 302 45 ' '
4 0.750 0.000 0.500 302 45 ' '
5 0.500 0.000 0.750 302 45 ' '
6 0.500 0.250 0.000 302 45 ' '
7 0.000 0.250 0.500 302 45 ' '
8 0.750 0.500 0.000 302 45 ' '
9 1.000 0.500 0.250 302 45 ' '
10 0.000 0.500 0.750 302 45 ' '
11 0.250 0.500 1.000 302 45 ' '
12 0.500 0.750 0.000 302 45 ' '
13 0.000 0.750 0.500 302 45 ' '
